data_7047023
loop_
_publ_author_name
'Liang, Qiuming'
'Liu, Nina Jiabao'
'Song, Datong'

_publ_section_title
;
 Constructing reactive Fe and Co complexes from isolated
 picolyl-functionalized N-heterocyclic carbenes.
;
_journal_issue 29
_journal_name_full 'Dalton transactions (Cambridge, England : 2003)'
_journal_page_first 9889
_journal_page_last 9896
_journal_paper_doi 10.1039/c8dt02621a
_journal_volume 47
_journal_year 2018
_chemical_formula_sum 'C30 H55 Co N5 Si4'
_chemical_formula_weight 657.08
_space_group_crystal_system monoclinic
_space_group_IT_number 14
_space_group_name_Hall '-P 2yn'
_space_group_name_H-M_alt 'P 1 21/n 1'
_symmetry_space_group_name_Hall '-P 2yn'
_symmetry_space_group_name_H-M 'P 1 21/n 1'
_atom_sites_solution_hydrogens geom
_audit_creation_method SHELXL-2016/6
_audit_update_record
;
2018-03-16 deposited with the CCDC.
2018-07-03 downloaded from the CCDC.
;
_cell_angle_alpha 90
_cell_angle_beta 100.431(2)
_cell_angle_gamma 90
_cell_formula_units_Z 4
_cell_length_a 12.1070(4)
_cell_length_b 21.0094(6)
_cell_length_c 15.1110(6)
_cell_measurement_reflns_used 36189
_cell_measurement_temperature 150(2)
_cell_measurement_theta_max 27.574
_cell_measurement_theta_min 1.939
_cell_volume 3780.1(2)
_computing_structure_refinement 'SHELXL-2016/6 (Sheldrick, 2016)'
_diffrn_ambient_temperature 150(2)
_diffrn_measured_fraction_theta_full 1.000
_diffrn_measured_fraction_theta_max 0.993
_diffrn_measurement_device_type 'Bruker Kappa Apex II'
_diffrn_measurement_method 'omega and phi scans'
_diffrn_radiation_type MoK\a
_diffrn_radiation_wavelength 0.71073
_diffrn_reflns_av_R_equivalents 0.0612
_diffrn_reflns_av_unetI/netI 0.0599
_diffrn_reflns_Laue_measured_fraction_full 1.000
_diffrn_reflns_Laue_measured_fraction_max 0.993
_diffrn_reflns_limit_h_max 15
_diffrn_reflns_limit_h_min -15
_diffrn_reflns_limit_k_max 27
_diffrn_reflns_limit_k_min -24
_diffrn_reflns_limit_l_max 19
_diffrn_reflns_limit_l_min -19
_diffrn_reflns_number 36189
_diffrn_reflns_point_group_measured_fraction_full 1.000
_diffrn_reflns_point_group_measured_fraction_max 0.993
_diffrn_reflns_theta_full 25.242
_diffrn_reflns_theta_max 27.574
_diffrn_reflns_theta_min 1.939
_exptl_absorpt_coefficient_mu 0.606
_exptl_absorpt_correction_type multi-scan
_exptl_absorpt_process_details SADABS
_exptl_crystal_colour 'light green'
_exptl_crystal_density_diffrn 1.155
_exptl_crystal_description plate
_exptl_crystal_F_000 1412
_exptl_crystal_size_max 0.2
_exptl_crystal_size_mid 0.1
_exptl_crystal_size_min 0.05
_exptl_transmission_factor_max 0.7456
_exptl_transmission_factor_min 0.7012
_refine_diff_density_max 0.341
_refine_diff_density_min -0.273
_refine_diff_density_rms 0.062
_refine_ls_extinction_method none
_refine_ls_goodness_of_fit_ref 1.009
_refine_ls_hydrogen_treatment constr
_refine_ls_matrix_type full
_refine_ls_number_parameters 376
_refine_ls_number_reflns 8699
_refine_ls_number_restraints 0
_refine_ls_restrained_S_all 1.009
_refine_ls_R_factor_all 0.0750
_refine_ls_R_factor_gt 0.0419
_refine_ls_shift/su_max 0.001
_refine_ls_shift/su_mean 0.000
_refine_ls_structure_factor_coef Fsqd
_refine_ls_weighting_details 'w=1/[\s^2^(Fo^2^)+(0.0359P)^2^+1.4362P] where P=(Fo^2^+2Fc^2^)/3'
_refine_ls_weighting_scheme calc
_refine_ls_wR_factor_gt 0.0834
_refine_ls_wR_factor_ref 0.0959
_reflns_Friedel_coverage 0.000
_reflns_number_gt 6172
_reflns_number_total 8699
_reflns_threshold_expression 'I > 2\s(I)'
_cod_data_source_file c8dt02621a2.cif
_cod_data_source_block wl70
_cod_depositor_comments 'Adding full bibliography for 7047015--7047025.cif.'
_cod_database_code 7047023
_shelx_shelxl_version_number 2016/6
_shelx_space_group_comment
;
The symmetry employed for this shelxl refinement is uniquely defined
by the following loop, which should always be used as a source of
symmetry information in preference to the above space-group names.
They are only intended as comments.
;

loop_
_space_group_symop_operation_xyz
'x, y, z'
'-x+1/2, y+1/2, -z+1/2'
'-x, -y, -z'
'x-1/2, -y-1/2, z-1/2'

loop_
_atom_site_label
_atom_site_type_symbol
_atom_site_fract_x
_atom_site_fract_y
_atom_site_fract_z
_atom_site_U_iso_or_equiv
_atom_site_adp_type
_atom_site_occupancy
_atom_site_site_symmetry_order
_atom_site_calc_flag
_atom_site_refinement_flags_posn
_atom_site_refinement_flags_adp
Co1 Co 0.72015(2) 0.13820(2) 0.76621(2) 0.01973(8) Uani 1 1 d . .
Si3 Si 0.54855(5) 0.24211(3) 0.79743(4) 0.02274(14) Uani 1 1 d . .
Si4 Si 0.45358(5) 0.12637(3) 0.69452(5) 0.02991(16) Uani 1 1 d . .
Si2 Si 0.84344(6) 0.19171(3) 0.62075(5) 0.03138(17) Uani 1 1 d . .
Si1 Si 0.94073(5) 0.22325(3) 0.81419(5) 0.02946(16) Uani 1 1 d . .
N2 N 0.68195(14) 0.02517(8) 0.88478(12) 0.0210(4) Uani 1 1 d . .
N1 N 0.80927(15) -0.00181(8) 0.81084(13) 0.0238(4) Uani 1 1 d . .
N3 N 0.55567(16) 0.07775(9) 1.07008(14) 0.0312(5) Uani 1 1 d . .
N5 N 0.56482(14) 0.16727(8) 0.75573(13) 0.0226(4) Uani 1 1 d . .
N4 N 0.84289(15) 0.18633(8) 0.73420(13) 0.0255(4) Uani 1 1 d . .
C10 C 0.74287(17) 0.04851(10) 0.82454(15) 0.0201(5) Uani 1 1 d . .
C12 C 0.7085(2) -0.03728(10) 0.90726(16) 0.0288(5) Uani 1 1 d . .
H12A H 0.676502 -0.063137 0.947597 0.035 Uiso 1 1 calc R U
C11 C 0.7885(2) -0.05437(10) 0.86101(17) 0.0308(6) Uani 1 1 d . .
H11A H 0.824119 -0.094743 0.862348 0.037 Uiso 1 1 calc R U
C1 C 0.89606(18) -0.00439(9) 0.75569(16) 0.0228(5) Uani 1 1 d . .
C6 C 0.86960(19) -0.02701(10) 0.66754(16) 0.0256(5) Uani 1 1 d . .
C9 C 0.7516(2) -0.04443(12) 0.62352(18) 0.0373(6) Uani 1 1 d . .
H9A H 0.708949 -0.057564 0.669721 0.056 Uiso 1 1 calc R U
H9B H 0.753922 -0.079563 0.581247 0.056 Uiso 1 1 calc R U
H9C H 0.715167 -0.007469 0.590994 0.056 Uiso 1 1 calc R U
C5 C 0.9578(2) -0.03518(11) 0.62070(16) 0.0288(5) Uani 1 1 d . .
H5A H 0.941859 -0.050806 0.560745 0.035 Uiso 1 1 calc R U
C4 C 1.0680(2) -0.02124(11) 0.65874(17) 0.0300(6) Uani 1 1 d . .
C8 C 1.1624(2) -0.02978(15) 0.60624(19) 0.0476(7) Uani 1 1 d . .
H8A H 1.223491 -0.054051 0.642501 0.071 Uiso 1 1 calc R U
H8B H 1.190434 0.012035 0.591932 0.071 Uiso 1 1 calc R U
H8C H 1.134349 -0.052867 0.550327 0.071 Uiso 1 1 calc R U
C3 C 1.0900(2) 0.00051(11) 0.74610(17) 0.0297(6) Uani 1 1 d . .
H3A H 1.165365 0.010272 0.772644 0.036 Uiso 1 1 calc R U
C2 C 1.00641(19) 0.00871(10) 0.79681(16) 0.0263(5) Uani 1 1 d . .
C7 C 1.0378(2) 0.02826(14) 0.89385(18) 0.0427(7) Uani 1 1 d . .
H7A H 1.093205 0.062681 0.899419 0.064 Uiso 1 1 calc R U
H7B H 1.069878 -0.008265 0.929920 0.064 Uiso 1 1 calc R U
H7C H 0.970612 0.043088 0.915436 0.064 Uiso 1 1 calc R U
C13 C 0.59685(17) 0.06027(11) 0.92287(15) 0.0238(5) Uani 1 1 d . .
H13A H 0.529003 0.033352 0.918827 0.029 Uiso 1 1 calc R U
H13B H 0.575497 0.098865 0.886159 0.029 Uiso 1 1 calc R U
C14 C 0.63510(18) 0.07981(10) 1.01921(16) 0.0228(5) Uani 1 1 d . .
C18 C 0.5833(2) 0.09903(12) 1.15492(19) 0.0405(7) Uani 1 1 d . .
H18A H 0.527699 0.097249 1.191867 0.049 Uiso 1 1 calc R U
C17 C 0.6871(2) 0.12328(12) 1.19190(19) 0.0401(7) Uani 1 1 d . .
H17A H 0.702290 0.138728 1.251964 0.048 Uiso 1 1 calc R U
C16 C 0.7682(2) 0.12432(12) 1.1386(2) 0.0419(7) Uani 1 1 d . .
H16A H 0.841303 0.140034 1.161781 0.050 Uiso 1 1 calc R U
C15 C 0.7422(2) 0.10238(12) 1.05150(18) 0.0346(6) Uani 1 1 d . .
H15A H 0.797226 0.102713 1.013941 0.042 Uiso 1 1 calc R U
C27 C 0.40288(19) 0.26108(12) 0.81648(18) 0.0320(6) Uani 1 1 d . .
H27A H 0.383656 0.232895 0.863097 0.048 Uiso 1 1 calc R U
H27B H 0.349113 0.254768 0.760361 0.048 Uiso 1 1 calc R U
H27C H 0.399941 0.305454 0.835894 0.048 Uiso 1 1 calc R U
C25 C 0.6391(2) 0.25403(13) 0.91016(18) 0.0382(6) Uani 1 1 d . .
H25A H 0.717611 0.245597 0.906014 0.057 Uiso 1 1 calc R U
H25B H 0.615501 0.224754 0.953672 0.057 Uiso 1 1 calc R U
H25C H 0.631690 0.298005 0.929924 0.057 Uiso 1 1 calc R U
C26 C 0.5853(2) 0.30490(11) 0.71962(17) 0.0339(6) Uani 1 1 d . .
H26A H 0.664061 0.300138 0.713478 0.051 Uiso 1 1 calc R U
H26B H 0.573980 0.347072 0.744222 0.051 Uiso 1 1 calc R U
H26C H 0.537022 0.300330 0.660474 0.051 Uiso 1 1 calc R U
C28 C 0.4988(2) 0.04954(13) 0.6487(2) 0.0468(8) Uani 1 1 d . .
H28A H 0.536126 0.022892 0.698459 0.070 Uiso 1 1 calc R U
H28B H 0.550964 0.058461 0.607694 0.070 Uiso 1 1 calc R U
H28C H 0.432775 0.027157 0.616022 0.070 Uiso 1 1 calc R U
C29 C 0.3462(2) 0.10281(13) 0.7639(2) 0.0447(7) Uani 1 1 d . .
H29A H 0.370081 0.063469 0.796663 0.067 Uiso 1 1 calc R U
H29B H 0.273607 0.095883 0.724306 0.067 Uiso 1 1 calc R U
H29C H 0.338787 0.136785 0.806865 0.067 Uiso 1 1 calc R U
C30 C 0.3777(2) 0.17211(14) 0.59549(19) 0.0499(8) Uani 1 1 d . .
H30A H 0.428078 0.179220 0.552496 0.075 Uiso 1 1 calc R U
H30B H 0.353260 0.213209 0.615853 0.075 Uiso 1 1 calc R U
H30C H 0.311955 0.147840 0.566313 0.075 Uiso 1 1 calc R U
C22 C 0.9654(2) 0.15053(13) 0.5849(2) 0.0475(7) Uani 1 1 d . .
H22A H 1.035153 0.172478 0.610910 0.071 Uiso 1 1 calc R U
H22B H 0.955998 0.151254 0.519085 0.071 Uiso 1 1 calc R U
H22C H 0.968821 0.106311 0.605852 0.071 Uiso 1 1 calc R U
C23 C 0.8447(3) 0.27575(13) 0.5796(2) 0.0541(9) Uani 1 1 d . .
H23A H 0.915107 0.296375 0.607394 0.081 Uiso 1 1 calc R U
H23B H 0.781156 0.299041 0.595813 0.081 Uiso 1 1 calc R U
H23C H 0.838639 0.275816 0.514032 0.081 Uiso 1 1 calc R U
C24 C 0.7144(2) 0.15373(15) 0.5558(2) 0.0535(8) Uani 1 1 d . .
H24A H 0.647752 0.174978 0.570116 0.080 Uiso 1 1 calc R U
H24B H 0.712976 0.108602 0.571948 0.080 Uiso 1 1 calc R U
H24C H 0.714742 0.157682 0.491225 0.080 Uiso 1 1 calc R U
C20 C 1.0877(2) 0.21403(16) 0.7930(2) 0.0561(9) Uani 1 1 d . .
H20A H 1.103937 0.168785 0.786216 0.084 Uiso 1 1 calc R U
H20B H 1.140607 0.231647 0.843904 0.084 Uiso 1 1 calc R U
H20C H 1.095312 0.236841 0.737885 0.084 Uiso 1 1 calc R U
C19 C 0.9418(2) 0.19068(13) 0.92982(18) 0.0417(7) Uani 1 1 d . .
H19A H 0.945754 0.144120 0.928212 0.063 Uiso 1 1 calc R U
H19B H 0.872914 0.203618 0.950489 0.063 Uiso 1 1 calc R U
H19C H 1.007153 0.207285 0.971218 0.063 Uiso 1 1 calc R U
C21 C 0.9152(2) 0.31108(12) 0.82218(19) 0.0426(7) Uani 1 1 d . .
H21A H 0.907696 0.330262 0.762271 0.064 Uiso 1 1 calc R U
H21B H 0.978563 0.330681 0.862536 0.064 Uiso 1 1 calc R U
H21C H 0.846037 0.318131 0.845905 0.064 Uiso 1 1 calc R U

loop_
_atom_site_aniso_label
_atom_site_aniso_U_11
_atom_site_aniso_U_22
_atom_site_aniso_U_33
_atom_site_aniso_U_23
_atom_site_aniso_U_13
_atom_site_aniso_U_12
Co1 0.01834(15) 0.01793(15) 0.02470(17) 0.00125(13) 0.00862(12) -0.00086(12)
Si3 0.0199(3) 0.0225(3) 0.0268(4) 0.0008(3) 0.0069(3) 0.0011(2)
Si4 0.0217(3) 0.0291(4) 0.0376(4) -0.0047(3) 0.0019(3) -0.0021(3)
Si2 0.0390(4) 0.0239(3) 0.0366(4) -0.0021(3) 0.0211(3) -0.0036(3)
Si1 0.0225(3) 0.0300(4) 0.0387(4) 0.0012(3) 0.0132(3) -0.0033(3)
N2 0.0213(9) 0.0194(9) 0.0251(11) 0.0005(8) 0.0116(8) -0.0006(7)
N1 0.0283(10) 0.0182(9) 0.0283(11) 0.0007(8) 0.0140(9) 0.0005(8)
N3 0.0310(11) 0.0323(11) 0.0349(13) -0.0079(9) 0.0182(9) -0.0030(9)
N5 0.0198(9) 0.0212(9) 0.0273(11) 0.0014(8) 0.0054(8) -0.0003(7)
N4 0.0255(10) 0.0213(10) 0.0335(12) 0.0011(8) 0.0155(9) -0.0021(8)
C10 0.0197(11) 0.0194(11) 0.0225(12) -0.0020(9) 0.0071(9) -0.0024(8)
C12 0.0364(13) 0.0203(12) 0.0334(14) 0.0052(10) 0.0165(11) -0.0006(10)
C11 0.0408(14) 0.0161(11) 0.0407(16) 0.0054(10) 0.0211(12) 0.0025(10)
C1 0.0287(12) 0.0148(11) 0.0287(13) 0.0029(9) 0.0155(10) 0.0037(9)
C6 0.0310(12) 0.0185(11) 0.0296(14) -0.0008(10) 0.0120(11) 0.0022(9)
C9 0.0332(14) 0.0393(15) 0.0412(17) -0.0108(12) 0.0112(12) -0.0032(11)
C5 0.0361(14) 0.0272(12) 0.0258(13) -0.0033(10) 0.0130(11) 0.0023(10)
C4 0.0336(13) 0.0283(13) 0.0332(15) 0.0033(11) 0.0193(11) 0.0046(10)
C8 0.0388(16) 0.069(2) 0.0395(17) 0.0025(15) 0.0207(13) 0.0074(14)
C3 0.0250(12) 0.0318(13) 0.0340(15) 0.0015(11) 0.0100(11) -0.0014(10)
C2 0.0317(13) 0.0234(12) 0.0259(13) 0.0011(10) 0.0111(10) 0.0033(10)
C7 0.0416(16) 0.0545(18) 0.0327(16) -0.0066(13) 0.0088(13) 0.0032(13)
C13 0.0180(11) 0.0263(12) 0.0300(13) 0.0017(10) 0.0121(10) 0.0000(9)
C14 0.0245(11) 0.0162(11) 0.0303(13) 0.0023(9) 0.0119(10) 0.0017(9)
C18 0.0464(16) 0.0435(16) 0.0376(16) -0.0095(13) 0.0233(13) 0.0009(13)
C17 0.0499(17) 0.0349(15) 0.0335(16) -0.0098(12) 0.0023(13) 0.0054(12)
C16 0.0365(15) 0.0395(16) 0.0467(18) -0.0051(13) -0.0004(13) -0.0034(12)
C15 0.0288(13) 0.0379(14) 0.0391(16) -0.0011(12) 0.0115(12) -0.0042(11)
C27 0.0262(12) 0.0352(14) 0.0356(15) 0.0026(11) 0.0085(11) 0.0056(10)
C25 0.0338(14) 0.0442(16) 0.0350(16) -0.0087(12) 0.0018(12) 0.0040(12)
C26 0.0397(14) 0.0236(12) 0.0420(16) 0.0007(11) 0.0174(12) -0.0035(11)
C28 0.0340(15) 0.0399(16) 0.065(2) -0.0187(14) 0.0061(14) -0.0075(12)
C29 0.0248(13) 0.0423(16) 0.067(2) -0.0018(15) 0.0089(13) -0.0085(12)
C30 0.0452(17) 0.0583(19) 0.0408(18) -0.0062(15) -0.0068(14) 0.0036(14)
C22 0.0532(18) 0.0456(17) 0.0522(19) -0.0079(14) 0.0323(15) -0.0007(14)
C23 0.095(3) 0.0357(16) 0.0397(18) 0.0050(13) 0.0333(17) 0.0028(16)
C24 0.0548(19) 0.068(2) 0.0411(18) -0.0124(15) 0.0176(15) -0.0105(16)
C20 0.0250(14) 0.079(2) 0.068(2) -0.0106(18) 0.0165(14) -0.0085(14)
C19 0.0382(15) 0.0418(16) 0.0461(18) 0.0057(13) 0.0100(13) 0.0028(12)
C21 0.0520(17) 0.0343(15) 0.0435(17) -0.0045(13) 0.0141(14) -0.0134(13)

loop_
_atom_type_symbol
_atom_type_description
_atom_type_scat_dispersion_real
_atom_type_scat_dispersion_imag
_atom_type_scat_source
C C 0.0033 0.0016 'International Tables Vol C Tables 4.2.6.8 and 6.1.1.4'
H H 0.0000 0.0000 'International Tables Vol C Tables 4.2.6.8 and 6.1.1.4'
N N 0.0061 0.0033 'International Tables Vol C Tables 4.2.6.8 and 6.1.1.4'
Si Si 0.0817 0.0704 'International Tables Vol C Tables 4.2.6.8 and 6.1.1.4'
Co Co 0.3494 0.9721 'International Tables Vol C Tables 4.2.6.8 and 6.1.1.4'

loop_
_geom_angle_atom_site_label_1
_geom_angle_atom_site_label_2
_geom_angle_atom_site_label_3
_geom_angle
N4 Co1 N5 126.06(8)
N4 Co1 C10 122.19(8)
N5 Co1 C10 111.66(8)
N5 Si3 C25 111.70(11)
N5 Si3 C26 110.99(10)
C25 Si3 C26 108.12(12)
N5 Si3 C27 115.03(10)
C25 Si3 C27 104.11(12)
C26 Si3 C27 106.42(11)
N5 Si4 C30 113.36(12)
N5 Si4 C28 112.09(10)
C30 Si4 C28 106.27(14)
N5 Si4 C29 112.67(11)
C30 Si4 C29 106.97(13)
C28 Si4 C29 104.87(13)
N4 Si2 C24 110.01(12)
N4 Si2 C23 113.26(11)
C24 Si2 C23 106.55(15)
N4 Si2 C22 113.80(12)
C24 Si2 C22 106.18(14)
C23 Si2 C22 106.54(13)
N4 Si1 C20 112.86(12)
N4 Si1 C19 112.25(11)
C20 Si1 C19 105.97(14)
N4 Si1 C21 112.87(11)
C20 Si1 C21 106.55(14)
C19 Si1 C21 105.79(13)
C10 N2 C12 112.13(18)
C10 N2 C13 125.80(18)
C12 N2 C13 122.07(18)
C10 N1 C11 111.29(18)
C10 N1 C1 128.40(17)
C11 N1 C1 120.27(17)
C14 N3 C18 117.3(2)
Si3 N5 Si4 121.59(10)
Si3 N5 Co1 115.36(9)
Si4 N5 Co1 122.37(10)
Si1 N4 Si2 123.07(11)
Si1 N4 Co1 121.64(11)
Si2 N4 Co1 115.25(10)
N2 C10 N1 103.14(17)
N2 C10 Co1 124.32(15)
N1 C10 Co1 132.36(15)
C11 C12 N2 106.5(2)
C11 C12 H12A 126.7
N2 C12 H12A 126.7
C12 C11 N1 106.9(2)
C12 C11 H11A 126.5
N1 C11 H11A 126.5
C2 C1 C6 121.9(2)
C2 C1 N1 118.0(2)
C6 C1 N1 119.6(2)
C5 C6 C1 117.5(2)
C5 C6 C9 119.9(2)
C1 C6 C9 122.6(2)
C6 C9 H9A 109.5
C6 C9 H9B 109.5
H9A C9 H9B 109.5
C6 C9 H9C 109.5
H9A C9 H9C 109.5
H9B C9 H9C 109.5
C4 C5 C6 122.1(2)
C4 C5 H5A 118.9
C6 C5 H5A 118.9
C3 C4 C5 118.3(2)
C3 C4 C8 120.5(2)
C5 C4 C8 121.2(2)
C4 C8 H8A 109.5
C4 C8 H8B 109.5
H8A C8 H8B 109.5
C4 C8 H8C 109.5
H8A C8 H8C 109.5
H8B C8 H8C 109.5
C4 C3 C2 122.5(2)
C4 C3 H3A 118.8
C2 C3 H3A 118.8
C3 C2 C1 117.7(2)
C3 C2 C7 119.5(2)
C1 C2 C7 122.7(2)
C2 C7 H7A 109.5
C2 C7 H7B 109.5
H7A C7 H7B 109.5
C2 C7 H7C 109.5
H7A C7 H7C 109.5
H7B C7 H7C 109.5
N2 C13 C14 113.72(18)
N2 C13 H13A 108.8
C14 C13 H13A 108.8
N2 C13 H13B 108.8
C14 C13 H13B 108.8
H13A C13 H13B 107.7
N3 C14 C15 122.3(2)
N3 C14 C13 114.89(19)
C15 C14 C13 122.7(2)
N3 C18 C17 124.2(2)
N3 C18 H18A 117.9
C17 C18 H18A 117.9
C18 C17 C16 117.6(3)
C18 C17 H17A 121.2
C16 C17 H17A 121.2
C15 C16 C17 119.3(3)
C15 C16 H16A 120.3
C17 C16 H16A 120.3
C16 C15 C14 119.3(2)
C16 C15 H15A 120.4
C14 C15 H15A 120.4
Si3 C27 H27A 109.5
Si3 C27 H27B 109.5
H27A C27 H27B 109.5
Si3 C27 H27C 109.5
H27A C27 H27C 109.5
H27B C27 H27C 109.5
Si3 C25 H25A 109.5
Si3 C25 H25B 109.5
H25A C25 H25B 109.5
Si3 C25 H25C 109.5
H25A C25 H25C 109.5
H25B C25 H25C 109.5
Si3 C26 H26A 109.5
Si3 C26 H26B 109.5
H26A C26 H26B 109.5
Si3 C26 H26C 109.5
H26A C26 H26C 109.5
H26B C26 H26C 109.5
Si4 C28 H28A 109.5
Si4 C28 H28B 109.5
H28A C28 H28B 109.5
Si4 C28 H28C 109.5
H28A C28 H28C 109.5
H28B C28 H28C 109.5
Si4 C29 H29A 109.5
Si4 C29 H29B 109.5
H29A C29 H29B 109.5
Si4 C29 H29C 109.5
H29A C29 H29C 109.5
H29B C29 H29C 109.5
Si4 C30 H30A 109.5
Si4 C30 H30B 109.5
H30A C30 H30B 109.5
Si4 C30 H30C 109.5
H30A C30 H30C 109.5
H30B C30 H30C 109.5
Si2 C22 H22A 109.5
Si2 C22 H22B 109.5
H22A C22 H22B 109.5
Si2 C22 H22C 109.5
H22A C22 H22C 109.5
H22B C22 H22C 109.5
Si2 C23 H23A 109.5
Si2 C23 H23B 109.5
H23A C23 H23B 109.5
Si2 C23 H23C 109.5
H23A C23 H23C 109.5
H23B C23 H23C 109.5
Si2 C24 H24A 109.5
Si2 C24 H24B 109.5
H24A C24 H24B 109.5
Si2 C24 H24C 109.5
H24A C24 H24C 109.5
H24B C24 H24C 109.5
Si1 C20 H20A 109.5
Si1 C20 H20B 109.5
H20A C20 H20B 109.5
Si1 C20 H20C 109.5
H20A C20 H20C 109.5
H20B C20 H20C 109.5
Si1 C19 H19A 109.5
Si1 C19 H19B 109.5
H19A C19 H19B 109.5
Si1 C19 H19C 109.5
H19A C19 H19C 109.5
H19B C19 H19C 109.5
Si1 C21 H21A 109.5
Si1 C21 H21B 109.5
H21A C21 H21B 109.5
Si1 C21 H21C 109.5
H21A C21 H21C 109.5
H21B C21 H21C 109.5

loop_
_geom_bond_atom_site_label_1
_geom_bond_atom_site_label_2
_geom_bond_distance
Co1 N4 1.9300(18)
Co1 N5 1.9562(17)
Co1 C10 2.077(2)
Si3 N5 1.7184(19)
Si3 C25 1.868(3)
Si3 C26 1.873(2)
Si3 C27 1.880(2)
Si4 N5 1.7195(19)
Si4 C30 1.873(3)
Si4 C28 1.876(3)
Si4 C29 1.878(3)
Si2 N4 1.719(2)
Si2 C24 1.867(3)
Si2 C23 1.873(3)
Si2 C22 1.874(3)
Si1 N4 1.717(2)
Si1 C20 1.874(3)
Si1 C19 1.874(3)
Si1 C21 1.878(3)
N2 C10 1.362(3)
N2 C12 1.379(3)
N2 C13 1.467(3)
N1 C10 1.366(3)
N1 C11 1.388(3)
N1 C1 1.456(3)
N3 C14 1.336(3)
N3 C18 1.342(3)
C12 C11 1.342(3)
C12 H12A 0.9500
C11 H11A 0.9500
C1 C2 1.395(3)
C1 C6 1.396(3)
C6 C5 1.395(3)
C6 C9 1.508(3)
C9 H9A 0.9800
C9 H9B 0.9800
C9 H9C 0.9800
C5 C4 1.384(3)
C5 H5A 0.9500
C4 C3 1.377(3)
C4 C8 1.516(3)
C8 H8A 0.9800
C8 H8B 0.9800
C8 H8C 0.9800
C3 C2 1.387(3)
C3 H3A 0.9500
C2 C7 1.504(3)
C7 H7A 0.9800
C7 H7B 0.9800
C7 H7C 0.9800
C13 C14 1.503(3)
C13 H13A 0.9900
C13 H13B 0.9900
C14 C15 1.384(3)
C18 C17 1.378(4)
C18 H18A 0.9500
C17 C16 1.378(4)
C17 H17A 0.9500
C16 C15 1.377(4)
C16 H16A 0.9500
C15 H15A 0.9500
C27 H27A 0.9800
C27 H27B 0.9800
C27 H27C 0.9800
C25 H25A 0.9800
C25 H25B 0.9800
C25 H25C 0.9800
C26 H26A 0.9800
C26 H26B 0.9800
C26 H26C 0.9800
C28 H28A 0.9800
C28 H28B 0.9800
C28 H28C 0.9800
C29 H29A 0.9800
C29 H29B 0.9800
C29 H29C 0.9800
C30 H30A 0.9800
C30 H30B 0.9800
C30 H30C 0.9800
C22 H22A 0.9800
C22 H22B 0.9800
C22 H22C 0.9800
C23 H23A 0.9800
C23 H23B 0.9800
C23 H23C 0.9800
C24 H24A 0.9800
C24 H24B 0.9800
C24 H24C 0.9800
C20 H20A 0.9800
C20 H20B 0.9800
C20 H20C 0.9800
C19 H19A 0.9800
C19 H19B 0.9800
C19 H19C 0.9800
C21 H21A 0.9800
C21 H21B 0.9800
C21 H21C 0.9800

loop_
_geom_torsion_atom_site_label_1
_geom_torsion_atom_site_label_2
_geom_torsion_atom_site_label_3
_geom_torsion_atom_site_label_4
_geom_torsion
C25 Si3 N5 Si4 143.60(13)
C26 Si3 N5 Si4 -95.66(14)
C27 Si3 N5 Si4 25.21(17)
C25 Si3 N5 Co1 -45.62(15)
C26 Si3 N5 Co1 75.11(13)
C27 Si3 N5 Co1 -164.01(11)
C30 Si4 N5 Si3 54.29(17)
C28 Si4 N5 Si3 174.60(14)
C29 Si4 N5 Si3 -67.38(16)
C30 Si4 N5 Co1 -115.84(14)
C28 Si4 N5 Co1 4.47(17)
C29 Si4 N5 Co1 122.50(13)
C20 Si1 N4 Si2 -44.53(18)
C19 Si1 N4 Si2 -164.20(13)
C21 Si1 N4 Si2 76.35(16)
C20 Si1 N4 Co1 137.98(14)
C19 Si1 N4 Co1 18.31(16)
C21 Si1 N4 Co1 -101.14(14)
C24 Si2 N4 Si1 -172.99(14)
C23 Si2 N4 Si1 -53.88(18)
C22 Si2 N4 Si1 68.01(16)
C24 Si2 N4 Co1 4.65(16)
C23 Si2 N4 Co1 123.76(14)
C22 Si2 N4 Co1 -114.35(13)
C12 N2 C10 N1 -0.5(2)
C13 N2 C10 N1 179.84(19)
C12 N2 C10 Co1 175.27(16)
C13 N2 C10 Co1 -4.4(3)
C11 N1 C10 N2 0.4(2)
C1 N1 C10 N2 -177.0(2)
C11 N1 C10 Co1 -174.81(18)
C1 N1 C10 Co1 7.7(3)
C10 N2 C12 C11 0.3(3)
C13 N2 C12 C11 -179.9(2)
N2 C12 C11 N1 -0.1(3)
C10 N1 C11 C12 -0.2(3)
C1 N1 C11 C12 177.5(2)
C10 N1 C1 C2 92.5(3)
C11 N1 C1 C2 -84.8(3)
C10 N1 C1 C6 -95.2(3)
C11 N1 C1 C6 87.6(3)
C2 C1 C6 C5 -1.1(3)
N1 C1 C6 C5 -173.13(19)
C2 C1 C6 C9 177.0(2)
N1 C1 C6 C9 4.9(3)
C1 C6 C5 C4 -0.4(3)
C9 C6 C5 C4 -178.6(2)
C6 C5 C4 C3 0.9(3)
C6 C5 C4 C8 -179.3(2)
C5 C4 C3 C2 0.1(4)
C8 C4 C3 C2 -179.6(2)
C4 C3 C2 C1 -1.6(3)
C4 C3 C2 C7 175.7(2)
C6 C1 C2 C3 2.1(3)
N1 C1 C2 C3 174.22(19)
C6 C1 C2 C7 -175.1(2)
N1 C1 C2 C7 -3.0(3)
C10 N2 C13 C14 -106.0(2)
C12 N2 C13 C14 74.3(3)
C18 N3 C14 C15 0.4(3)
C18 N3 C14 C13 -175.4(2)
N2 C13 C14 N3 -143.80(19)
N2 C13 C14 C15 40.4(3)
C14 N3 C18 C17 0.8(4)
N3 C18 C17 C16 -1.5(4)
C18 C17 C16 C15 1.0(4)
C17 C16 C15 C14 0.1(4)
N3 C14 C15 C16 -0.8(4)
C13 C14 C15 C16 174.6(2)
